data_7008207
loop_
_publ_author_name
'Mehdoui, Thouraya'
'Berthet, Jean-Claude'
'Thuery, Pierre'
'Ephritikhine, Michel'

_publ_section_title
;
 The distinct affinity of cyclopentadienyl ligands towards trivalent
 uranium over lanthanide ions. Evidence for cooperative ligation and
 back-bonding in the actinide complexes.
;
_journal_issue 7
_journal_name_full 'Dalton transactions (Cambridge, England : 2003)'
_journal_page_first 1263
_journal_page_last 1272
_journal_paper_doi 10.1039/b419088b
_journal_year 2005
_chemical_formula_sum 'C36 H52 Ce2 I2'
_chemical_formula_weight 1018.82
_space_group_IT_number 96
_symmetry_cell_setting tetragonal
_symmetry_space_group_name_Hall 'P 4nw 2abw'
_symmetry_space_group_name_H-M 'P 43 21 2'
_atom_sites_solution_hydrogens geom
_atom_sites_solution_primary direct
_atom_sites_solution_secondary difmap
_audit_creation_method SHELXL-97
_cell_angle_alpha 90.00
_cell_angle_beta 90.00
_cell_angle_gamma 90.00
_cell_formula_units_Z 8
_cell_length_a 14.8670(3)
_cell_length_b 14.8670(3)
_cell_length_c 33.9336(12)
_cell_measurement_reflns_used 45357
_cell_measurement_temperature 100(2)
_cell_measurement_theta_max 25.68
_cell_measurement_theta_min 2.26
_cell_volume 7500.3(3)
_computing_cell_refinement 'DENZO-SMN (Otwinowski & Minor, 1997)'
_computing_data_collection 'Kappa-CCD software (Nonius B.V., 1998)'
_computing_data_reduction 'DENZO-SMN (Otwinowski & Minor, 1997)'
_computing_molecular_graphics 'SHELXTL (Sheldrick, 1999)'
_computing_publication_material 'SHELXTL (Sheldrick, 1999)'
_computing_structure_refinement 'SHELXL-97 (Sheldrick, 1997)'
_computing_structure_solution 'SHELXS-97 (Sheldrick, 1997)'
_diffrn_ambient_temperature 100(2)
_diffrn_measured_fraction_theta_full 0.993
_diffrn_measured_fraction_theta_max 0.993
_diffrn_measurement_device_type 'Nonius Kappa-CCD'
_diffrn_measurement_method '\f scans'
_diffrn_radiation_monochromator graphite
_diffrn_radiation_source 'fine-focus sealed tube'
_diffrn_radiation_type MoK\a
_diffrn_radiation_wavelength 0.71073
_diffrn_reflns_av_R_equivalents 0.0958
_diffrn_reflns_av_sigmaI/netI 0.0497
_diffrn_reflns_limit_h_max 17
_diffrn_reflns_limit_h_min -17
_diffrn_reflns_limit_k_max 18
_diffrn_reflns_limit_k_min -17
_diffrn_reflns_limit_l_max 41
_diffrn_reflns_limit_l_min -41
_diffrn_reflns_number 45357
_diffrn_reflns_theta_full 25.68
_diffrn_reflns_theta_max 25.68
_diffrn_reflns_theta_min 2.26
_diffrn_standards_decay_% 0
_diffrn_standards_interval_time 0
_exptl_absorpt_coefficient_mu 4.065
_exptl_absorpt_correction_T_max 0.850
_exptl_absorpt_correction_T_min 0.296
_exptl_absorpt_correction_type refdelf
_exptl_absorpt_process_details 'program DELABS from PLATON (Spek, 2000)'
_exptl_crystal_colour 'translucent light orange'
_exptl_crystal_density_diffrn 1.805
_exptl_crystal_density_meas ?
_exptl_crystal_description platelet
_exptl_crystal_F_000 3920
_exptl_crystal_size_max 0.22
_exptl_crystal_size_mid 0.20
_exptl_crystal_size_min 0.04
_refine_diff_density_max 0.703
_refine_diff_density_min -0.775
_refine_diff_density_rms 0.103
_refine_ls_abs_structure_details 'Flack H D (1983), Acta Cryst. A39, 876-881'
_refine_ls_abs_structure_Flack 0.49(4)
_refine_ls_extinction_method none
_refine_ls_goodness_of_fit_ref 1.047
_refine_ls_hydrogen_treatment constr
_refine_ls_matrix_type full
_refine_ls_number_parameters 376
_refine_ls_number_reflns 7072
_refine_ls_number_restraints 12
_refine_ls_restrained_S_all 1.049
_refine_ls_R_factor_all 0.0582
_refine_ls_R_factor_gt 0.0418
_refine_ls_shift/su_max 0.001
_refine_ls_shift/su_mean 0.000
_refine_ls_structure_factor_coef Fsqd
_refine_ls_weighting_details 'calc w=1/[\s^2^(Fo^2^)+(0.0072P)^2^+26.6972P] where P=(Fo^2^+2Fc^2^)/3'
_refine_ls_weighting_scheme calc
_refine_ls_wR_factor_gt 0.0753
_refine_ls_wR_factor_ref 0.0814
_reflns_number_gt 5721
_reflns_number_total 7072
_reflns_threshold_expression >2sigma(I)
_cod_data_source_file b419088b.txt
_cod_data_source_block 4
_cod_database_code 7008207

loop_
_symmetry_equiv_pos_as_xyz
'x, y, z'
'-x, -y, z+1/2'
'-y+1/2, x+1/2, z+3/4'
'y+1/2, -x+1/2, z+1/4'
'-x+1/2, y+1/2, -z+3/4'
'x+1/2, -y+1/2, -z+1/4'
'y, x, -z'
'-y, -x, -z+1/2'

loop_
_atom_site_label
_atom_site_type_symbol
_atom_site_fract_x
_atom_site_fract_y
_atom_site_fract_z
_atom_site_U_iso_or_equiv
_atom_site_adp_type
_atom_site_occupancy
_atom_site_symmetry_multiplicity
_atom_site_calc_flag
_atom_site_refinement_flags
_atom_site_disorder_assembly
_atom_site_disorder_group
Ce1 Ce 0.51709(3) 0.74059(3) 0.000122(14) 0.02769(10) Uani 1 1 d . . .
Ce2 Ce 0.22573(3) 0.22573(3) 0.0000 0.02961(14) Uani 1 2 d S . .
Ce3 Ce 0.00354(3) 0.00354(3) 0.0000 0.02744(12) Uani 1 2 d S . .
I1 I 0.52541(3) 0.52541(3) 0.0000 0.03893(18) Uani 1 2 d S . .
I2 I 0.73341(3) 0.73341(3) 0.0000 0.03243(16) Uani 1 2 d S . .
I3 I 0.21950(3) 0.00961(3) 0.004064(17) 0.03641(13) Uani 1 1 d . . .
C1 C 0.4058(6) 0.7419(6) 0.0672(2) 0.0284(19) Uani 1 1 d . . .
C2 C 0.4189(7) 0.8324(7) 0.0556(3) 0.037(2) Uani 1 1 d . . .
H2 H 0.3752 0.8700 0.0450 0.044 Uiso 1 1 calc R . .
C3 C 0.5094(7) 0.8560(7) 0.0629(3) 0.039(2) Uani 1 1 d . . .
H3 H 0.5350 0.9120 0.0581 0.047 Uiso 1 1 calc R . .
C4 C 0.5534(6) 0.7822(7) 0.0783(3) 0.039(2) Uani 1 1 d . . .
H4 H 0.6135 0.7801 0.0857 0.047 Uiso 1 1 calc R . .
C5 C 0.4908(6) 0.7101(6) 0.0808(2) 0.034(2) Uani 1 1 d . . .
H5 H 0.5032 0.6522 0.0897 0.041 Uiso 1 1 calc R . .
C6 C 0.3173(7) 0.6904(7) 0.0684(3) 0.043(2) Uani 1 1 d . . .
C7 C 0.3328(8) 0.5929(8) 0.0797(4) 0.071(4) Uani 1 1 d . . .
H7A H 0.2769 0.5608 0.0785 0.107 Uiso 1 1 calc R . .
H7B H 0.3564 0.5900 0.1060 0.107 Uiso 1 1 calc R . .
H7C H 0.3750 0.5662 0.0617 0.107 Uiso 1 1 calc R . .
C8 C 0.2726(8) 0.6961(9) 0.0278(3) 0.075(4) Uani 1 1 d . . .
H8A H 0.2137 0.6697 0.0291 0.112 Uiso 1 1 calc R . .
H8B H 0.3084 0.6642 0.0089 0.112 Uiso 1 1 calc R . .
H8C H 0.2676 0.7580 0.0200 0.112 Uiso 1 1 calc R . .
C9 C 0.2571(7) 0.7329(9) 0.0997(4) 0.073(4) Uani 1 1 d . . .
H9A H 0.2437 0.7938 0.0925 0.110 Uiso 1 1 calc R . .
H9B H 0.2875 0.7322 0.1247 0.110 Uiso 1 1 calc R . .
H9C H 0.2021 0.6993 0.1017 0.110 Uiso 1 1 calc R . .
C10 C 0.5058(6) 0.8586(6) -0.0647(2) 0.0301(19) Uani 1 1 d . . .
C11 C 0.5444(7) 0.7778(7) -0.0795(2) 0.040(2) Uani 1 1 d . . .
H11 H 0.6032 0.7706 -0.0883 0.049 Uiso 1 1 calc R . .
C12 C 0.4782(7) 0.7110(7) -0.0783(3) 0.044(2) Uani 1 1 d . . .
H12 H 0.4856 0.6521 -0.0870 0.053 Uiso 1 1 calc R . .
C13 C 0.4001(7) 0.7459(8) -0.0623(3) 0.048(3) Uani 1 1 d . . .
H13 H 0.3467 0.7148 -0.0582 0.057 Uiso 1 1 calc R . .
C14 C 0.4165(6) 0.8375(7) -0.0535(3) 0.035(2) Uani 1 1 d . . .
H14 H 0.3756 0.8772 -0.0422 0.042 Uiso 1 1 calc R . .
C15 C 0.5502(6) 0.9505(6) -0.0646(2) 0.0314(19) Uani 1 1 d . . .
C16 C 0.6481(6) 0.9474(7) -0.0762(3) 0.048(3) Uani 1 1 d . . .
H16A H 0.6720 1.0074 -0.0766 0.072 Uiso 1 1 calc R . .
H16B H 0.6538 0.9210 -0.1019 0.072 Uiso 1 1 calc R . .
H16C H 0.6808 0.9119 -0.0574 0.072 Uiso 1 1 calc R . .
C17 C 0.4995(6) 1.0122(7) -0.0946(3) 0.045(2) Uani 1 1 d . . .
H17A H 0.5264 1.0709 -0.0946 0.067 Uiso 1 1 calc R . .
H17B H 0.4375 1.0170 -0.0870 0.067 Uiso 1 1 calc R . .
H17C H 0.5035 0.9866 -0.1205 0.067 Uiso 1 1 calc R . .
C18 C 0.5412(8) 0.9932(7) -0.0247(3) 0.057(3) Uani 1 1 d . . .
H18A H 0.5697 0.9558 -0.0053 0.085 Uiso 1 1 calc R . .
H18B H 0.4786 0.9999 -0.0183 0.085 Uiso 1 1 calc R . .
H18C H 0.5695 1.0513 -0.0249 0.085 Uiso 1 1 calc R . .
C19 C 0.2526(6) 0.3385(6) -0.0648(3) 0.034(2) Uani 1 1 d . . .
C20 C 0.3387(6) 0.3116(6) -0.0520(3) 0.037(2) Uani 1 1 d . . .
H20 H 0.3813 0.3493 -0.0405 0.045 Uiso 1 1 calc R . .
C21 C 0.3505(7) 0.2197(7) -0.0590(3) 0.044(2) Uani 1 1 d . . .
H21 H 0.4012 0.1857 -0.0529 0.053 Uiso 1 1 calc R . .
C22 C 0.2716(8) 0.1886(7) -0.0769(3) 0.047(3) Uani 1 1 d . . .
H22 H 0.2612 0.1298 -0.0850 0.057 Uiso 1 1 calc R . .
C23 C 0.2112(7) 0.2599(7) -0.0806(3) 0.041(2) Uani 1 1 d . . .
H23 H 0.1538 0.2567 -0.0915 0.049 Uiso 1 1 calc R . .
C24 C 0.2139(7) 0.4336(6) -0.0665(3) 0.037(2) Uani 1 1 d . . .
C25 C 0.1131(7) 0.4331(8) -0.0573(4) 0.059(3) Uani 1 1 d . . .
H25A H 0.1036 0.4091 -0.0314 0.089 Uiso 1 1 calc R . .
H25B H 0.0823 0.3965 -0.0763 0.089 Uiso 1 1 calc R . .
H25C H 0.0903 0.4934 -0.0584 0.089 Uiso 1 1 calc R . .
C26 C 0.2274(8) 0.4697(7) -0.1089(3) 0.061(3) Uani 1 1 d U . .
H26A H 0.2012 0.5285 -0.1111 0.091 Uiso 1 1 calc R . .
H26B H 0.1988 0.4298 -0.1273 0.091 Uiso 1 1 calc R . .
H26C H 0.2906 0.4731 -0.1147 0.091 Uiso 1 1 calc R . .
C27 C 0.2608(8) 0.4963(7) -0.0376(3) 0.069(3) Uani 1 1 d U . .
H27A H 0.2467 0.4783 -0.0111 0.104 Uiso 1 1 calc R . .
H27B H 0.2405 0.5568 -0.0418 0.104 Uiso 1 1 calc R . .
H27C H 0.3246 0.4932 -0.0415 0.104 Uiso 1 1 calc R . .
C28 C 0.0070(6) -0.1159(6) -0.0639(3) 0.031(2) Uani 1 1 d . . .
C29 C 0.0484(7) -0.0354(6) -0.0783(3) 0.038(2) Uani 1 1 d . . .
H29 H 0.1088 -0.0286 -0.0848 0.045 Uiso 1 1 calc R . .
C30 C -0.0192(7) 0.0330(7) -0.0810(2) 0.042(2) Uani 1 1 d . . .
H30 H -0.0110 0.0916 -0.0898 0.050 Uiso 1 1 calc R . .
C31 C -0.1011(7) -0.0056(7) -0.0676(3) 0.037(2) Uani 1 1 d . . .
H31 H -0.1562 0.0238 -0.0663 0.045 Uiso 1 1 calc R . .
C32 C -0.0854(6) -0.0955(6) -0.0565(2) 0.0328(18) Uani 1 1 d . . .
H32 H -0.1279 -0.1349 -0.0461 0.039 Uiso 1 1 calc R . .
C33 C 0.0509(6) -0.2073(6) -0.0586(2) 0.0326(19) Uani 1 1 d . . .
C34 C 0.0569(7) -0.2308(7) -0.0153(3) 0.048(2) Uani 1 1 d . . .
H34A H -0.0026 -0.2381 -0.0048 0.072 Uiso 1 1 calc R . .
H34B H 0.0872 -0.1834 -0.0015 0.072 Uiso 1 1 calc R . .
H34C H 0.0898 -0.2859 -0.0122 0.072 Uiso 1 1 calc R . .
C35 C -0.0043(7) -0.2802(7) -0.0792(3) 0.060(3) Uani 1 1 d . . .
H35A H 0.0234 -0.3377 -0.0750 0.091 Uiso 1 1 calc R . .
H35B H -0.0069 -0.2678 -0.1069 0.091 Uiso 1 1 calc R . .
H35C H -0.0641 -0.2808 -0.0685 0.091 Uiso 1 1 calc R . .
C36 C 0.1468(7) -0.2075(7) -0.0763(3) 0.053(3) Uani 1 1 d . . .
H36A H 0.1716 -0.2670 -0.0747 0.080 Uiso 1 1 calc R . .
H36B H 0.1842 -0.1665 -0.0618 0.080 Uiso 1 1 calc R . .
H36C H 0.1442 -0.1891 -0.1034 0.080 Uiso 1 1 calc R . .

loop_
_atom_site_aniso_label
_atom_site_aniso_U_11
_atom_site_aniso_U_22
_atom_site_aniso_U_33
_atom_site_aniso_U_23
_atom_site_aniso_U_13
_atom_site_aniso_U_12
Ce1 0.0280(2) 0.0306(2) 0.0245(2) -0.0030(2) -0.0007(2) 0.00119(16)
Ce2 0.02865(19) 0.02865(19) 0.0315(3) -0.0042(2) 0.0042(2) -0.0015(2)
Ce3 0.02883(17) 0.02883(17) 0.0247(3) 0.00059(19) -0.00059(19) -0.0017(2)
I1 0.0318(2) 0.0318(2) 0.0531(5) -0.0050(3) 0.0050(3) -0.0016(3)
I2 0.0290(2) 0.0290(2) 0.0393(4) -0.0005(3) 0.0005(3) -0.0009(3)
I3 0.0286(2) 0.0297(2) 0.0509(3) -0.0028(3) -0.0017(3) 0.0004(2)
C1 0.037(5) 0.036(5) 0.013(4) -0.003(4) -0.006(3) -0.001(4)
C2 0.046(6) 0.038(6) 0.027(5) -0.008(4) 0.006(4) 0.006(4)
C3 0.042(5) 0.042(6) 0.034(5) -0.011(4) 0.005(4) -0.008(5)
C4 0.033(5) 0.049(6) 0.036(5) -0.013(4) 0.001(4) -0.010(5)
C5 0.040(5) 0.042(5) 0.021(4) 0.001(4) -0.002(4) 0.004(4)
C6 0.044(6) 0.046(6) 0.038(5) -0.006(4) -0.001(4) -0.006(4)
C7 0.079(9) 0.068(8) 0.067(8) -0.010(6) 0.036(7) -0.030(6)
C8 0.067(7) 0.114(10) 0.044(6) 0.006(6) -0.023(6) -0.047(7)
C9 0.045(6) 0.084(9) 0.091(9) -0.044(7) 0.021(6) -0.023(6)
C10 0.031(5) 0.038(5) 0.021(4) -0.001(4) -0.004(4) 0.000(4)
C11 0.049(6) 0.057(7) 0.016(4) -0.007(4) -0.001(4) 0.016(5)
C12 0.065(7) 0.040(5) 0.027(4) -0.015(4) -0.005(4) 0.000(5)
C13 0.041(5) 0.068(8) 0.034(6) 0.003(5) -0.008(4) -0.008(6)
C14 0.031(5) 0.042(6) 0.032(5) 0.002(4) -0.006(4) 0.002(4)
C15 0.044(5) 0.022(4) 0.027(5) 0.006(4) -0.006(4) -0.003(4)
C16 0.033(5) 0.057(6) 0.054(7) 0.017(5) -0.001(5) -0.001(5)
C17 0.037(5) 0.045(5) 0.052(6) 0.009(5) -0.001(4) 0.004(5)
C18 0.082(8) 0.061(7) 0.027(5) -0.010(5) 0.010(5) -0.028(6)
C19 0.037(5) 0.034(5) 0.030(5) 0.001(4) 0.006(4) 0.006(4)
C20 0.039(5) 0.033(5) 0.039(5) 0.000(4) 0.012(4) -0.007(4)
C21 0.036(5) 0.043(6) 0.054(7) 0.003(5) 0.016(5) 0.005(5)
C22 0.074(8) 0.034(5) 0.033(5) -0.006(4) 0.018(5) 0.001(5)
C23 0.046(5) 0.050(6) 0.026(5) -0.002(4) 0.005(4) -0.008(5)
C24 0.039(5) 0.042(5) 0.031(5) 0.001(4) -0.001(4) 0.006(4)
C25 0.051(7) 0.058(7) 0.070(8) 0.027(6) 0.017(6) 0.008(6)
C26 0.074(6) 0.051(5) 0.058(5) 0.021(5) 0.028(5) 0.015(5)
C27 0.079(6) 0.045(5) 0.085(6) -0.002(5) -0.032(5) 0.009(5)
C28 0.036(5) 0.033(5) 0.025(5) -0.002(3) -0.004(4) -0.003(4)
C29 0.047(6) 0.031(5) 0.035(5) 0.003(4) 0.002(4) -0.005(4)
C30 0.060(7) 0.038(5) 0.027(4) 0.004(4) -0.003(4) 0.000(4)
C31 0.044(5) 0.041(6) 0.026(5) 0.007(4) -0.009(4) 0.003(5)
C32 0.038(5) 0.035(5) 0.025(4) 0.002(4) -0.008(4) -0.012(3)
C33 0.042(5) 0.035(5) 0.021(4) -0.002(4) 0.001(4) -0.005(4)
C34 0.056(6) 0.051(6) 0.036(5) 0.013(4) 0.002(4) 0.013(5)
C35 0.063(7) 0.046(6) 0.072(7) -0.014(6) -0.033(6) -0.003(5)
C36 0.054(6) 0.043(6) 0.063(7) -0.005(5) 0.014(5) 0.008(5)

loop_
_atom_type_symbol
_atom_type_description
_atom_type_scat_dispersion_real
_atom_type_scat_dispersion_imag
_atom_type_scat_source
C C 0.0033 0.0016 'International Tables Vol C Tables 4.2.6.8 and 6.1.1.4'
H H 0.0000 0.0000 'International Tables Vol C Tables 4.2.6.8 and 6.1.1.4'
Ce Ce -0.2486 2.6331 'International Tables Vol C Tables 4.2.6.8 and 6.1.1.4'
I I -0.4742 1.8119 'International Tables Vol C Tables 4.2.6.8 and 6.1.1.4'

loop_
_geom_angle_atom_site_label_1
_geom_angle_atom_site_label_2
_geom_angle_atom_site_label_3
_geom_angle
_geom_angle_site_symmetry_1
_geom_angle_site_symmetry_3
_geom_angle_publ_flag
I1 Ce1 I2 85.886(15) . . ?
I1 Ce1 Ce1 42.785(12) . 7 ?
I2 Ce1 Ce1 43.100(11) . 7 ?
I3 Ce2 I3 86.81(2) 7 . ?
I3 Ce2 Ce3 43.403(11) 7 . ?
I3 Ce2 Ce3 43.404(11) . . ?
I3 Ce3 I3 86.89(2) 7 . ?
I3 Ce3 Ce2 43.445(12) 7 . ?
I3 Ce3 Ce2 43.446(12) . . ?
Ce1 I1 Ce1 94.43(2) 7 . ?
Ce1 I2 Ce1 93.80(2) 7 . ?
Ce3 I3 Ce2 93.150(16) . . ?
C2 C1 C5 106.4(8) . . ?
C2 C1 C6 127.2(8) . . ?
C5 C1 C6 126.2(8) . . ?
C3 C2 C1 108.7(8) . . ?
C4 C3 C2 108.6(9) . . ?
C3 C4 C5 108.2(8) . . ?
C4 C5 C1 108.1(8) . . ?
C7 C6 C1 110.8(8) . . ?
C7 C6 C9 107.9(9) . . ?
C1 C6 C9 108.4(8) . . ?
C7 C6 C8 110.3(9) . . ?
C1 C6 C8 108.9(8) . . ?
C9 C6 C8 110.4(9) . . ?
C14 C10 C11 106.6(9) . . ?
C14 C10 C15 127.3(8) . . ?
C11 C10 C15 125.9(8) . . ?
C12 C11 C10 107.8(9) . . ?
C13 C12 C11 109.6(9) . . ?
C12 C13 C14 107.4(9) . . ?
C13 C14 C10 108.5(8) . . ?
C18 C15 C16 109.5(8) . . ?
C18 C15 C10 110.2(7) . . ?
C16 C15 C10 113.0(8) . . ?
C18 C15 C17 107.2(8) . . ?
C16 C15 C17 108.3(7) . . ?
C10 C15 C17 108.5(7) . . ?
C20 C19 C23 106.1(8) . . ?
C20 C19 C24 128.0(8) . . ?
C23 C19 C24 125.6(9) . . ?
C21 C20 C19 109.8(8) . . ?
C20 C21 C22 107.0(9) . . ?
C23 C22 C21 109.2(10) . . ?
C22 C23 C19 108.0(9) . . ?
C27 C24 C19 111.7(8) . . ?
C27 C24 C25 108.7(9) . . ?
C19 C24 C25 110.9(8) . . ?
C27 C24 C26 109.1(8) . . ?
C19 C24 C26 107.8(8) . . ?
C25 C24 C26 108.6(8) . . ?
C32 C28 C29 107.2(8) . . ?
C32 C28 C33 125.6(8) . . ?
C29 C28 C33 127.2(8) . . ?
C30 C29 C28 108.3(10) . . ?
C31 C30 C29 107.1(10) . . ?
C32 C31 C30 109.1(8) . . ?
C31 C32 C28 108.3(7) . . ?
C34 C33 C28 110.3(7) . . ?
C34 C33 C35 108.2(8) . . ?
C28 C33 C35 110.5(8) . . ?
C34 C33 C36 108.8(8) . . ?
C28 C33 C36 110.6(7) . . ?
C35 C33 C36 108.5(8) . . ?

loop_
_geom_bond_atom_site_label_1
_geom_bond_atom_site_label_2
_geom_bond_distance
_geom_bond_site_symmetry_2
_geom_bond_publ_flag
Ce1 C3 2.738(9) . ?
Ce1 C13 2.743(10) . ?
Ce1 C2 2.746(8) . ?
Ce1 C12 2.760(8) . ?
Ce1 C14 2.761(9) . ?
Ce1 C4 2.776(9) . ?
Ce1 C11 2.787(8) . ?
Ce1 C5 2.802(8) . ?
Ce1 C1 2.816(9) . ?
Ce1 C10 2.820(9) . ?
Ce1 I1 3.2014(7) . ?
Ce1 I2 3.2178(6) . ?
Ce1 Ce1 4.6990(8) 7 ?
Ce2 C21 2.730(9) 7 ?
Ce2 C21 2.730(9) . ?
Ce2 C20 2.749(8) 7 ?
Ce2 C20 2.749(8) . ?
Ce2 C22 2.752(10) . ?
Ce2 C22 2.752(10) 7 ?
Ce2 C23 2.790(9) . ?
Ce2 C23 2.790(9) 7 ?
Ce2 C19 2.794(9) . ?
Ce2 C19 2.794(9) 7 ?
Ce2 I3 3.2173(7) 7 ?
Ce2 I3 3.2174(7) . ?
Ce2 Ce3 4.6716(9) . ?
Ce3 C32 2.755(7) . ?
Ce3 C32 2.755(7) 7 ?
Ce3 C31 2.774(9) . ?
Ce3 C31 2.774(9) 7 ?
Ce3 C29 2.800(9) 7 ?
Ce3 C29 2.800(9) . ?
Ce3 C30 2.802(8) 7 ?
Ce3 C30 2.802(8) . ?
Ce3 C28 2.803(8) . ?
Ce3 C28 2.803(8) 7 ?
Ce3 I3 3.2148(7) 7 ?
Ce3 I3 3.2149(7) . ?
I1 Ce1 3.2014(7) 7 ?
I2 Ce1 3.2178(6) 7 ?
C1 C2 1.415(13) . ?
C1 C5 1.426(12) . ?
C1 C6 1.522(14) . ?
C2 C3 1.412(14) . ?
C3 C4 1.380(14) . ?
C4 C5 1.423(13) . ?
C6 C7 1.517(15) . ?
C6 C9 1.527(12) . ?
C6 C8 1.532(13) . ?
C10 C14 1.417(13) . ?
C10 C11 1.423(13) . ?
C10 C15 1.517(12) . ?
C11 C12 1.399(14) . ?
C12 C13 1.382(14) . ?
C13 C14 1.417(15) . ?
C15 C18 1.503(12) . ?
C15 C16 1.508(13) . ?
C15 C17 1.563(12) . ?
C19 C20 1.410(13) . ?
C19 C23 1.424(13) . ?
C19 C24 1.529(13) . ?
C20 C21 1.397(13) . ?
C21 C22 1.399(15) . ?
C22 C23 1.396(14) . ?
C24 C27 1.522(13) . ?
C24 C25 1.530(13) . ?
C24 C26 1.551(12) . ?
C28 C32 1.429(13) . ?
C28 C29 1.432(13) . ?
C28 C33 1.518(12) . ?
C29 C30 1.431(11) . ?
C30 C31 1.421(14) . ?
C31 C32 1.407(13) . ?
C33 C34 1.513(11) . ?
C33 C35 1.527(12) . ?
C33 C36 1.547(12) . ?
